data_4104434
loop_
_publ_author_name
'Gregory L. Smith'
'H\'el\`ene P. A. Mercier'
'Gary J. Schrobilgen'

_publ_section_title
;
 Solid-State and Solution Rearrangements of F3S\\tbNXeF+ Leading to the
 F4S=NXe+ Cation; Syntheses, HF Solvolyses, and Structural
 Characterizations of [F4S=NXe][AsF6] and [F4S=NH2][AsF6]
;
_journal_name_full 'Journal of the American Chemical Society'
_journal_page_first 7272
_journal_page_last 7286
_journal_paper_doi 10.1021/ja901187n
_journal_volume 131
_journal_year 2009
_chemical_formula_sum 'As F10 H2 N S'
_chemical_formula_weight 313.01
_chemical_name_common 'F4 S N H2, As F6'
_chemical_name_systematic
; 
 ? 
;
_space_group_IT_number 2
_symmetry_cell_setting triclinic
_symmetry_space_group_name_Hall '-P 1'
_symmetry_space_group_name_H-M 'P -1'
_atom_sites_solution_hydrogens geom
_atom_sites_solution_primary direct
_atom_sites_solution_secondary difmap
_audit_creation_method SHELXL-97
_cell_angle_alpha 89.484(9)
_cell_angle_beta 87.479(7)
_cell_angle_gamma 74.955(7)
_cell_formula_units_Z 2
_cell_length_a 5.4447(6)
_cell_length_b 6.6457(7)
_cell_length_c 10.3063(11)
_cell_measurement_temperature 100(2)
_cell_measurement_theta_max 64
_cell_measurement_theta_min 0
_cell_volume 359.79(7)
_computing_cell_refinement 'Bruker XSCANS'
_computing_data_collection 'Bruker XSCANS'
_computing_data_reduction 'Bruker SHELXTL'
_computing_molecular_graphics 'Bruker SHELXTL'
_computing_publication_material 'Bruker SHELXTL'
_computing_structure_refinement 'SHELXL-97 (Sheldrick, 1997)'
_computing_structure_solution 'SHELXS-97 (Sheldrick, 1990)'
_diffrn_ambient_temperature 100(2)
_diffrn_measured_fraction_theta_full 0.939
_diffrn_measured_fraction_theta_max 0.939
_diffrn_measurement_device_type 'Bruker P4'
_diffrn_measurement_method '\w scans'
_diffrn_radiation_monochromator graphite
_diffrn_radiation_source 'fine-focus sealed tube'
_diffrn_radiation_type MoK\a
_diffrn_radiation_wavelength 0.71073
_diffrn_reflns_av_R_equivalents 0.0660
_diffrn_reflns_av_sigmaI/netI 0.1167
_diffrn_reflns_limit_h_max 7
_diffrn_reflns_limit_h_min -8
_diffrn_reflns_limit_k_max 8
_diffrn_reflns_limit_k_min -9
_diffrn_reflns_limit_l_max 13
_diffrn_reflns_limit_l_min -15
_diffrn_reflns_number 5841
_diffrn_reflns_theta_full 32.00
_diffrn_reflns_theta_max 32.00
_diffrn_reflns_theta_min 1.98
_exptl_absorpt_coefficient_mu 5.163
_exptl_absorpt_correction_type none
_exptl_crystal_colour colorless
_exptl_crystal_density_diffrn 2.889
_exptl_crystal_description blade
_exptl_crystal_F_000 296
_exptl_crystal_size_max 0.24
_exptl_crystal_size_mid 0.10
_exptl_crystal_size_min 0.06
_refine_diff_density_max 2.835
_refine_diff_density_min -1.961
_refine_diff_density_rms 0.309
_refine_ls_extinction_coef 0.167(15)
_refine_ls_extinction_expression Fc^*^=kFc[1+0.001xFc^2^\l^3^/sin(2\q)]^-1/4^
_refine_ls_extinction_method SHELXL
_refine_ls_goodness_of_fit_ref 1.418
_refine_ls_hydrogen_treatment mixed
_refine_ls_matrix_type full
_refine_ls_number_parameters 128
_refine_ls_number_reflns 2341
_refine_ls_number_restraints 3
_refine_ls_restrained_S_all 1.417
_refine_ls_R_factor_all 0.1335
_refine_ls_R_factor_gt 0.0855
_refine_ls_shift/su_max 0.032
_refine_ls_shift/su_mean 0.002
_refine_ls_structure_factor_coef Fsqd
_refine_ls_weighting_details 'calc w=1/[\s^2^(Fo^2^)+(0.0600P)^2^+0.0000P] where P=(Fo^2^+2Fc^2^)/3'
_refine_ls_weighting_scheme calc
_refine_ls_wR_factor_gt 0.1623
_refine_ls_wR_factor_ref 0.1725
_reflns_number_gt 1588
_reflns_number_total 2341
_reflns_threshold_expression >2sigma(I)
_cod_data_source_file ja901187n_si_001_2.cif
_cod_data_source_block F4SNH2+AsF6-
_cod_database_code 4104434

loop_
_symmetry_equiv_pos_as_xyz
'x, y, z'
'-x, -y, -z'

loop_
_atom_site_label
_atom_site_type_symbol
_atom_site_fract_x
_atom_site_fract_y
_atom_site_fract_z
_atom_site_U_iso_or_equiv
_atom_site_adp_type
_atom_site_occupancy
_atom_site_symmetry_multiplicity
_atom_site_calc_flag
_atom_site_refinement_flags
As1 As 0.0000 0.0000 0.5000 0.0131(3) Uani 1 2 d S
F5 F -0.1294(10) -0.1351(7) 0.6134(5) 0.0239(11) Uani 1 1 d .
F6 F 0.2966(8) -0.0888(7) 0.5637(5) 0.0237(11) Uani 1 1 d .
F7 F -0.0649(9) 0.2110(7) 0.6014(4) 0.0214(11) Uani 1 1 d .
As2 As 0.0000 0.0000 1.0000 0.0116(3) Uani 1 2 d S
F8 F 0.2176(9) -0.1252(7) 0.8842(5) 0.0207(10) Uani 1 1 d .
F9 F 0.0677(9) -0.2206(7) 1.0937(4) 0.0187(10) Uani 1 1 d .
F10 F 0.2375(9) 0.0832(7) 1.0718(5) 0.0207(10) Uani 1 1 d .
S1 S 0.3680(4) 0.4036(3) 0.74923(18) 0.0139(4) Uani 1 1 d .
F1 F 0.3312(10) 0.4186(7) 0.5995(4) 0.0242(11) Uani 1 1 d .
F2 F 0.0973(9) 0.5341(7) 0.7701(5) 0.0232(11) Uani 1 1 d .
F3 F 0.5420(8) 0.5496(7) 0.7326(5) 0.0227(11) Uani 1 1 d .
F4 F 0.3992(9) 0.4076(7) 0.8986(4) 0.0216(11) Uani 1 1 d .
N1 N 0.4497(12) 0.1683(10) 0.7459(6) 0.0149(13) Uani 1 1 d D
H1A H 0.405(16) 0.127(9) 0.658(3) 0.018 Uiso 1 1 d D
H1B H 0.482(17) 0.067(7) 0.821(4) 0.018 Uiso 1 1 d D

loop_
_atom_site_aniso_label
_atom_site_aniso_U_11
_atom_site_aniso_U_22
_atom_site_aniso_U_33
_atom_site_aniso_U_23
_atom_site_aniso_U_13
_atom_site_aniso_U_12
As1 0.0134(6) 0.0139(6) 0.0100(6) -0.0023(4) -0.0022(4) 0.0001(4)
F5 0.029(3) 0.024(3) 0.018(2) -0.0006(19) 0.006(2) -0.007(2)
F6 0.011(2) 0.025(3) 0.032(3) -0.011(2) -0.0082(19) 0.0032(19)
F7 0.022(3) 0.022(2) 0.018(2) -0.0084(18) -0.0041(19) -0.002(2)
As2 0.0106(6) 0.0136(6) 0.0096(5) 0.0022(4) -0.0018(4) -0.0009(4)
F8 0.015(2) 0.019(2) 0.024(3) 0.0008(18) 0.0048(19) 0.0023(19)
F9 0.020(2) 0.015(2) 0.020(2) 0.0042(17) -0.0057(19) -0.0014(19)
F10 0.020(2) 0.025(3) 0.020(2) 0.0020(18) -0.0087(18) -0.010(2)
S1 0.0111(9) 0.0162(9) 0.0137(9) 0.0001(6) -0.0014(6) -0.0023(7)
F1 0.035(3) 0.024(3) 0.013(2) 0.0054(18) -0.009(2) -0.005(2)
F2 0.013(2) 0.019(2) 0.035(3) 0.001(2) -0.006(2) 0.0014(19)
F3 0.007(2) 0.025(3) 0.038(3) 0.000(2) -0.002(2) -0.0064(19)
F4 0.026(3) 0.026(3) 0.010(2) -0.0037(18) -0.0048(18) 0.000(2)
N1 0.015(3) 0.013(3) 0.016(3) 0.001(2) -0.001(2) -0.001(2)

loop_
_atom_type_symbol
_atom_type_description
_atom_type_scat_dispersion_real
_atom_type_scat_dispersion_imag
_atom_type_scat_source
H H 0.0000 0.0000 'International Tables Vol C Tables 4.2.6.8 and 6.1.1.4'
N N 0.0061 0.0033 'International Tables Vol C Tables 4.2.6.8 and 6.1.1.4'
F F 0.0171 0.0103 'International Tables Vol C Tables 4.2.6.8 and 6.1.1.4'
S S 0.1246 0.1234 'International Tables Vol C Tables 4.2.6.8 and 6.1.1.4'
As As 0.0499 2.0058 'International Tables Vol C Tables 4.2.6.8 and 6.1.1.4'

loop_
_geom_angle_atom_site_label_1
_geom_angle_atom_site_label_2
_geom_angle_atom_site_label_3
_geom_angle
_geom_angle_site_symmetry_1
_geom_angle_site_symmetry_3
F5 As1 F5 180.000(1) . 2_556
F5 As1 F7 89.9(2) . 2_556
F5 As1 F7 90.1(2) 2_556 2_556
F5 As1 F7 90.1(2) . .
F5 As1 F7 89.9(2) 2_556 .
F7 As1 F7 180.000(1) 2_556 .
F5 As1 F6 88.9(3) . 2_556
F5 As1 F6 91.1(3) 2_556 2_556
F7 As1 F6 90.0(2) 2_556 2_556
F7 As1 F6 90.0(2) . 2_556
F5 As1 F6 91.1(3) . .
F5 As1 F6 88.9(3) 2_556 .
F7 As1 F6 90.0(2) 2_556 .
F7 As1 F6 90.0(2) . .
F6 As1 F6 180.000(1) 2_556 .
F8 As2 F8 180.000(2) . 2_557
F8 As2 F9 89.7(2) . .
F8 As2 F9 90.3(2) 2_557 .
F8 As2 F9 90.3(2) . 2_557
F8 As2 F9 89.7(2) 2_557 2_557
F9 As2 F9 180.000(1) . 2_557
F8 As2 F10 90.8(2) . 2_557
F8 As2 F10 89.2(2) 2_557 2_557
F9 As2 F10 90.1(2) . 2_557
F9 As2 F10 89.9(2) 2_557 2_557
F8 As2 F10 89.2(2) . .
F8 As2 F10 90.8(2) 2_557 .
F9 As2 F10 89.9(2) . .
F9 As2 F10 90.1(2) 2_557 .
F10 As2 F10 180.000(1) 2_557 .
F2 S1 N1 125.2(3) . .
F2 S1 F3 108.5(3) . .
N1 S1 F3 126.3(3) . .
F2 S1 F4 88.9(3) . .
N1 S1 F4 91.9(3) . .
F3 S1 F4 88.9(3) . .
F2 S1 F1 88.7(3) . .
N1 S1 F1 92.6(3) . .
F3 S1 F1 88.3(3) . .
F4 S1 F1 175.5(3) . .

loop_
_geom_bond_atom_site_label_1
_geom_bond_atom_site_label_2
_geom_bond_distance
_geom_bond_site_symmetry_2
As1 F5 1.705(5) .
As1 F5 1.705(5) 2_556
As1 F7 1.709(4) 2_556
As1 F7 1.709(4) .
As1 F6 1.726(4) 2_556
As1 F6 1.726(4) .
As2 F8 1.704(4) .
As2 F8 1.704(4) 2_557
As2 F9 1.716(5) .
As2 F9 1.716(5) 2_557
As2 F10 1.729(4) 2_557
As2 F10 1.729(4) .
S1 F2 1.511(5) .
S1 N1 1.511(6) .
S1 F3 1.526(5) .
S1 F4 1.558(5) .
S1 F1 1.564(5) .
